data_1564093
loop_
_publ_author_name
'Page, Samuel J.'
'Rogers-Simmonds, Daisy'
'White, Andrew J.P.'
'Miller, Philip W.'

_publ_section_title
;
 Synthesis and crystallographic characterisation of a homologous series of
 bis-tridentate phosphine oxide NP3O3 Fe(II), Co(II), Ni(II) and Cu(II)
 complexes
;
_journal_name_full 'Inorganica Chimica Acta'
_journal_page_first 119870
_journal_paper_doi 10.1016/j.ica.2020.119870
_journal_volume 512
_journal_year 2020
_chemical_formula_moiety 'C78 H72 N2 Ni O6 P6, 2(C24 H20 B), 4(C2 H3 N)'
_chemical_formula_sum 'C134 H124 B2 N6 Ni O6 P6'
_chemical_formula_weight 2180.53
_space_group_crystal_system monoclinic
_space_group_IT_number 14
_space_group_name_Hall '-P 2ybc'
_space_group_name_H-M_alt 'P 1 21/c 1'
_atom_sites_solution_hydrogens geom
_audit_creation_method SHELXL-2017/1
_cell_angle_alpha 90
_cell_angle_beta 96.6359(8)
_cell_angle_gamma 90
_cell_formula_units_Z 2
_cell_length_a 13.47027(12)
_cell_length_b 19.9660(2)
_cell_length_c 21.70578(19)
_cell_measurement_reflns_used 8163
_cell_measurement_temperature 173(2)
_cell_measurement_theta_max 73.6500
_cell_measurement_theta_min 3.9580
_cell_volume 5798.60(9)
_computing_cell_refinement 'CrysAlisPro, Rigaku OD'
_computing_data_collection 'CrysAlisPro, Rigaku OD'
_computing_data_reduction 'CrysAlisPro, Rigaku OD'
_computing_molecular_graphics 'Bruker SHELXTL'
_computing_publication_material 'CIFTAB-2014 (Sheldrick, 2017)'
_computing_structure_refinement 'SHELXL-2017/1 (Sheldrick, 2017)'
_computing_structure_solution 'SHELXS-2014 (Sheldrick, 2017)'
_diffrn_ambient_temperature 173(2)
_diffrn_detector_area_resol_mean 10.4115
_diffrn_measured_fraction_theta_full 0.987
_diffrn_measured_fraction_theta_max 0.951
_diffrn_measurement_device_type 'Agilent Xcalibur PX Ultra A'
_diffrn_measurement_method 'omega scans'
_diffrn_radiation_type CuK\a
_diffrn_radiation_wavelength 1.54184
_diffrn_reflns_av_R_equivalents 0.0320
_diffrn_reflns_av_unetI/netI 0.0500
_diffrn_reflns_Laue_measured_fraction_full 0.987
_diffrn_reflns_Laue_measured_fraction_max 0.951
_diffrn_reflns_limit_h_max 15
_diffrn_reflns_limit_h_min -12
_diffrn_reflns_limit_k_max 24
_diffrn_reflns_limit_k_min -21
_diffrn_reflns_limit_l_max 26
_diffrn_reflns_limit_l_min -24
_diffrn_reflns_number 19073
_diffrn_reflns_point_group_measured_fraction_full 0.987
_diffrn_reflns_point_group_measured_fraction_max 0.951
_diffrn_reflns_theta_full 67.684
_diffrn_reflns_theta_max 73.909
_diffrn_reflns_theta_min 3.303
_diffrn_source 'Enhance Ultra (Cu) X-ray Source'
_exptl_absorpt_coefficient_mu 1.487
_exptl_absorpt_correction_T_max 0.952
_exptl_absorpt_correction_T_min 0.792
_exptl_absorpt_correction_type analytical
_exptl_absorpt_process_details
; 
CrysAlisPro 1.171.38.46 (Rigaku Oxford Diffraction, 2015) 
Analytical numeric absorption correction using a multifaceted crystal 
model based on expressions derived by R.C. Clark & J.S. Reid. 
(Clark, R. C. & Reid, J. S. (1995). Acta Cryst. A51, 887-897) 
Empirical absorption correction using spherical harmonics, 
implemented in SCALE3 ABSPACK scaling algorithm. 
;
_exptl_crystal_colour Colourless
_exptl_crystal_density_diffrn 1.249
_exptl_crystal_description needles
_exptl_crystal_F_000 2292
_exptl_crystal_size_max 0.316
_exptl_crystal_size_mid 0.062
_exptl_crystal_size_min 0.036
_refine_diff_density_max 0.366
_refine_diff_density_min -0.300
_refine_diff_density_rms 0.048
_refine_ls_extinction_coef .
_refine_ls_extinction_method none
_refine_ls_goodness_of_fit_ref 1.010
_refine_ls_hydrogen_treatment constr
_refine_ls_matrix_type full
_refine_ls_number_parameters 702
_refine_ls_number_reflns 11172
_refine_ls_number_restraints 0
_refine_ls_restrained_S_all 1.010
_refine_ls_R_factor_all 0.0513
_refine_ls_R_factor_gt 0.0372
_refine_ls_shift/su_max 0.001
_refine_ls_shift/su_mean 0.000
_refine_ls_structure_factor_coef Fsqd
_refine_ls_weighting_details 'w=1/[\s^2^(Fo^2^)+(0.0438P)^2^+0.7235P] where P=(Fo^2^+2Fc^2^)/3'
_refine_ls_weighting_scheme calc
_refine_ls_wR_factor_gt 0.0889
_refine_ls_wR_factor_ref 0.0987
_reflns_Friedel_coverage 0.000
_reflns_Friedel_fraction_full .
_reflns_Friedel_fraction_max .
_reflns_number_gt 9013
_reflns_number_total 11172
_reflns_threshold_expression 'I > 2\s(I)'
_cod_data_source_file ICA-2020-512-119870.cif
_cod_data_source_block 4
_cod_original_cell_volume 5798.59(9)
_cod_original_sg_symbol_H-M 'P 21/c'
_cod_database_code 1564093
_shelx_shelxl_version_number 2017/1
_shelx_space_group_comment
; 
The symmetry employed for this shelxl refinement is uniquely defined 
by the following loop, which should always be used as a source of 
symmetry information in preference to the above space-group names. 
They are only intended as comments. 
;

loop_
_space_group_symop_operation_xyz
'x, y, z'
'-x, y+1/2, -z+1/2'
'-x, -y, -z'
'x, -y-1/2, z-1/2'

loop_
_atom_site_label
_atom_site_type_symbol
_atom_site_fract_x
_atom_site_fract_y
_atom_site_fract_z
_atom_site_U_iso_or_equiv
_atom_site_adp_type
_atom_site_occupancy
_atom_site_site_symmetry_order
_atom_site_calc_flag
_atom_site_refinement_flags_posn
_atom_site_refinement_flags_adp
_atom_site_refinement_flags_occupancy
_atom_site_disorder_assembly
_atom_site_disorder_group
Ni1 Ni 0.500000 0.000000 0.500000 0.01859(9) Uani 1 2 d S . P . .
N1 N 0.56849(10) 0.17572(7) 0.54757(6) 0.0229(3) Uani 1 1 d . . . . .
C2 C 0.48345(13) 0.20914(9) 0.51407(7) 0.0238(3) Uani 1 1 d . . . . .
H2A H 0.505940 0.251097 0.495725 0.029 Uiso 1 1 calc R U . . .
H2B H 0.435034 0.221084 0.543289 0.029 Uiso 1 1 calc R U . . .
P3 P 0.42174(3) 0.15590(2) 0.45239(2) 0.02084(9) Uani 1 1 d . . . . .
O3 O 0.41602(8) 0.08484(6) 0.47343(5) 0.0226(2) Uani 1 1 d . . . . .
C4 C 0.66326(13) 0.17816(9) 0.52263(8) 0.0241(3) Uani 1 1 d . . . . .
H4A H 0.712515 0.202296 0.551961 0.029 Uiso 1 1 calc R U . . .
H4B H 0.655329 0.203282 0.483041 0.029 Uiso 1 1 calc R U . . .
P5 P 0.71038(3) 0.09362(2) 0.50912(2) 0.02023(9) Uani 1 1 d . . . . .
O5 O 0.62770(8) 0.04838(6) 0.48271(5) 0.0227(2) Uani 1 1 d . . . . .
C6 C 0.56875(12) 0.16563(9) 0.61334(7) 0.0231(3) Uani 1 1 d . . . . .
H6A H 0.539917 0.205658 0.631489 0.028 Uiso 1 1 calc R U . . .
H6B H 0.638686 0.160994 0.632623 0.028 Uiso 1 1 calc R U . . .
P7 P 0.49787(3) 0.09147(2) 0.63215(2) 0.02157(9) Uani 1 1 d . . . . .
O7 O 0.51683(9) 0.03336(6) 0.59162(5) 0.0234(2) Uani 1 1 d . . . . .
C8 C 0.29945(13) 0.19224(9) 0.43445(8) 0.0250(3) Uani 1 1 d . . . . .
C9 C 0.23519(14) 0.19196(11) 0.48062(9) 0.0337(4) Uani 1 1 d . . . . .
H9A H 0.256331 0.172425 0.519853 0.040 Uiso 1 1 calc R U . . .
C10 C 0.14088(15) 0.22001(12) 0.46939(10) 0.0408(5) Uani 1 1 d . . . . .
H10A H 0.097742 0.220005 0.501055 0.049 Uiso 1 1 calc R U . . .
C11 C 0.10935(15) 0.24797(12) 0.41242(11) 0.0437(5) Uani 1 1 d . . . . .
H11A H 0.044802 0.267570 0.405043 0.052 Uiso 1 1 calc R U . . .
C12 C 0.17175(17) 0.24753(13) 0.36579(11) 0.0439(5) Uani 1 1 d . . . . .
H12A H 0.149334 0.266034 0.326304 0.053 Uiso 1 1 calc R U . . .
C13 C 0.26704(15) 0.22005(11) 0.37680(9) 0.0345(4) Uani 1 1 d . . . . .
H13A H 0.309962 0.220255 0.345012 0.041 Uiso 1 1 calc R U . . .
C14 C 0.48266(13) 0.16560(9) 0.38328(8) 0.0253(3) Uani 1 1 d . . . . .
C15 C 0.48562(14) 0.10996(10) 0.34510(8) 0.0299(4) Uani 1 1 d . . . . .
H15A H 0.461482 0.067942 0.357522 0.036 Uiso 1 1 calc R U . . .
C16 C 0.52418(17) 0.11611(12) 0.28848(9) 0.0391(5) Uani 1 1 d . . . . .
H16A H 0.526104 0.078223 0.262164 0.047 Uiso 1 1 calc R U . . .
C17 C 0.55958(18) 0.17713(13) 0.27057(10) 0.0449(5) Uani 1 1 d . . . . .
H17A H 0.585701 0.181087 0.231906 0.054 Uiso 1 1 calc R U . . .
C18 C 0.55722(18) 0.23253(13) 0.30863(10) 0.0444(5) Uani 1 1 d . . . . .
H18A H 0.582222 0.274248 0.296092 0.053 Uiso 1 1 calc R U . . .
C19 C 0.51857(16) 0.22760(10) 0.36503(9) 0.0351(4) Uani 1 1 d . . . . .
H19A H 0.516459 0.265770 0.390968 0.042 Uiso 1 1 calc R U . . .
C20 C 0.80080(13) 0.10335(9) 0.45468(8) 0.0238(3) Uani 1 1 d . . . . .
C21 C 0.76550(14) 0.12511(10) 0.39500(8) 0.0297(4) Uani 1 1 d . . . . .
H21A H 0.696659 0.135273 0.384843 0.036 Uiso 1 1 calc R U . . .
C22 C 0.83113(16) 0.13189(11) 0.35050(9) 0.0364(4) Uani 1 1 d . . . . .
H22A H 0.807306 0.147249 0.310061 0.044 Uiso 1 1 calc R U . . .
C23 C 0.93078(16) 0.11635(12) 0.36499(10) 0.0396(5) Uani 1 1 d . . . . .
H23A H 0.975299 0.120689 0.334324 0.048 Uiso 1 1 calc R U . . .
C24 C 0.96646(15) 0.09446(12) 0.42393(10) 0.0396(5) Uani 1 1 d . . . . .
H24A H 1.035243 0.083855 0.433611 0.047 Uiso 1 1 calc R U . . .
C25 C 0.90143(14) 0.08797(11) 0.46906(9) 0.0325(4) Uani 1 1 d . . . . .
H25A H 0.925825 0.073077 0.509562 0.039 Uiso 1 1 calc R U . . .
C26 C 0.77843(12) 0.06281(9) 0.57961(7) 0.0228(3) Uani 1 1 d . . . . .
C27 C 0.84320(13) 0.10372(9) 0.61834(8) 0.0276(4) Uani 1 1 d . . . . .
H27A H 0.848065 0.150179 0.609719 0.033 Uiso 1 1 calc R U . . .
C28 C 0.90010(14) 0.07598(10) 0.66929(8) 0.0312(4) Uani 1 1 d . . . . .
H28A H 0.944389 0.103543 0.695438 0.037 Uiso 1 1 calc R U . . .
C29 C 0.89285(14) 0.00831(10) 0.68239(8) 0.0312(4) Uani 1 1 d . . . . .
H29A H 0.932106 -0.010290 0.717409 0.037 Uiso 1 1 calc R U . . .
C30 C 0.82820(14) -0.03239(10) 0.64432(9) 0.0315(4) Uani 1 1 d . . . . .
H30A H 0.822824 -0.078673 0.653544 0.038 Uiso 1 1 calc R U . . .
C31 C 0.77133(13) -0.00518(9) 0.59264(8) 0.0266(3) Uani 1 1 d . . . . .
H31A H 0.727729 -0.033011 0.566318 0.032 Uiso 1 1 calc R U . . .
C32 C 0.54357(14) 0.07527(9) 0.71260(8) 0.0270(4) Uani 1 1 d . . . . .
C33 C 0.64338(16) 0.05775(11) 0.72651(9) 0.0365(4) Uani 1 1 d . . . . .
H33A H 0.685113 0.055295 0.694163 0.044 Uiso 1 1 calc R U . . .
C34 C 0.68304(19) 0.04377(13) 0.78706(10) 0.0467(5) Uani 1 1 d . . . . .
H34A H 0.751218 0.031258 0.796079 0.056 Uiso 1 1 calc R U . . .
C35 C 0.6224(2) 0.04822(15) 0.83401(10) 0.0556(7) Uani 1 1 d . . . . .
H35A H 0.649241 0.039333 0.875620 0.067 Uiso 1 1 calc R U . . .
C36 C 0.5230(2) 0.06552(18) 0.82079(10) 0.0626(8) Uani 1 1 d . . . . .
H36A H 0.481599 0.068085 0.853298 0.075 Uiso 1 1 calc R U . . .
C37 C 0.48325(18) 0.07920(13) 0.76012(9) 0.0451(5) Uani 1 1 d . . . . .
H37A H 0.414862 0.091228 0.751218 0.054 Uiso 1 1 calc R U . . .
C38 C 0.36757(13) 0.11278(9) 0.63132(8) 0.0265(3) Uani 1 1 d . . . . .
C39 C 0.29734(15) 0.06380(11) 0.61169(9) 0.0332(4) Uani 1 1 d . . . . .
H39A H 0.318278 0.022239 0.596243 0.040 Uiso 1 1 calc R U . . .
C40 C 0.19645(16) 0.07604(12) 0.61482(10) 0.0412(5) Uani 1 1 d . . . . .
H40A H 0.148350 0.042643 0.601745 0.049 Uiso 1 1 calc R U . . .
C41 C 0.16584(16) 0.13696(12) 0.63700(10) 0.0413(5) Uani 1 1 d . . . . .
H41A H 0.096797 0.145180 0.638905 0.050 Uiso 1 1 calc R U . . .
C42 C 0.23549(16) 0.18574(11) 0.65635(10) 0.0385(4) Uani 1 1 d . . . . .
H42A H 0.214191 0.227447 0.671284 0.046 Uiso 1 1 calc R U . . .
C43 C 0.33639(15) 0.17378(10) 0.65394(9) 0.0320(4) Uani 1 1 d . . . . .
H43A H 0.384255 0.207088 0.667681 0.038 Uiso 1 1 calc R U . . .
B50 B 0.97150(15) 0.36537(11) 0.63591(9) 0.0273(4) Uani 1 1 d . . . . .
C51 C 1.09441(14) 0.36117(9) 0.64282(8) 0.0295(4) Uani 1 1 d . . . . .
C52 C 1.15032(16) 0.34786(11) 0.59392(10) 0.0375(4) Uani 1 1 d . . . . .
H52A H 1.115999 0.339371 0.553945 0.045 Uiso 1 1 calc R U . . .
C53 C 1.25461(17) 0.34653(13) 0.60142(11) 0.0455(5) Uani 1 1 d . . . . .
H53A H 1.289615 0.337231 0.566822 0.055 Uiso 1 1 calc R U . . .
C54 C 1.30732(16) 0.35863(12) 0.65880(11) 0.0446(5) Uani 1 1 d . . . . .
H54A H 1.378315 0.357807 0.663946 0.054 Uiso 1 1 calc R U . . .
C55 C 1.25488(17) 0.37200(12) 0.70871(11) 0.0424(5) Uani 1 1 d . . . . .
H55A H 1.289866 0.380217 0.748542 0.051 Uiso 1 1 calc R U . . .
C56 C 1.15145(15) 0.37335(10) 0.70043(9) 0.0344(4) Uani 1 1 d . . . . .
H56A H 1.117164 0.382966 0.735268 0.041 Uiso 1 1 calc R U . . .
C57 C 0.94196(14) 0.43966(10) 0.66235(8) 0.0290(4) Uani 1 1 d . . . . .
C58 C 0.99628(16) 0.49660(11) 0.64906(9) 0.0370(4) Uani 1 1 d . . . . .
H58A H 1.050268 0.491257 0.624928 0.044 Uiso 1 1 calc R U . . .
C59 C 0.97537(19) 0.56043(11) 0.66929(10) 0.0428(5) Uani 1 1 d . . . . .
H59A H 1.013881 0.597579 0.658487 0.051 Uiso 1 1 calc R U . . .
C60 C 0.89790(19) 0.56974(11) 0.70539(10) 0.0433(5) Uani 1 1 d . . . . .
H60A H 0.883312 0.613083 0.720009 0.052 Uiso 1 1 calc R U . . .
C61 C 0.84266(18) 0.51517(12) 0.71963(10) 0.0432(5) Uani 1 1 d . . . . .
H61A H 0.789488 0.520788 0.744360 0.052 Uiso 1 1 calc R U . . .
C62 C 0.86413(16) 0.45164(11) 0.69804(9) 0.0352(4) Uani 1 1 d . . . . .
H62A H 0.824041 0.414963 0.708075 0.042 Uiso 1 1 calc R U . . .
C63 C 0.92595(14) 0.35785(10) 0.56239(8) 0.0290(4) Uani 1 1 d . . . . .
C64 C 0.90285(18) 0.41247(12) 0.52269(9) 0.0402(5) Uani 1 1 d . . . . .
H64A H 0.914508 0.456464 0.538575 0.048 Uiso 1 1 calc R U . . .
C65 C 0.8634(2) 0.40476(15) 0.46074(10) 0.0522(6) Uani 1 1 d . . . . .
H65A H 0.847408 0.443099 0.435622 0.063 Uiso 1 1 calc R U . . .
C66 C 0.84753(19) 0.34121(15) 0.43586(9) 0.0501(6) Uani 1 1 d . . . . .
H66A H 0.820076 0.335615 0.393854 0.060 Uiso 1 1 calc R U . . .
C67 C 0.87207(18) 0.28639(13) 0.47279(10) 0.0446(5) Uani 1 1 d . . . . .
H67A H 0.862834 0.242579 0.456036 0.053 Uiso 1 1 calc R U . . .
C68 C 0.91048(16) 0.29483(11) 0.53480(9) 0.0359(4) Uani 1 1 d . . . . .
H68A H 0.926833 0.256112 0.559327 0.043 Uiso 1 1 calc R U . . .
C69 C 0.92315(14) 0.30680(9) 0.67634(8) 0.0272(4) Uani 1 1 d . . . . .
C70 C 0.81938(14) 0.29473(10) 0.66776(8) 0.0308(4) Uani 1 1 d . . . . .
H70A H 0.779713 0.317697 0.635399 0.037 Uiso 1 1 calc R U . . .
C71 C 0.77276(15) 0.25064(11) 0.70469(9) 0.0341(4) Uani 1 1 d . . . . .
H71A H 0.702441 0.244491 0.697463 0.041 Uiso 1 1 calc R U . . .
C72 C 0.82768(17) 0.21565(10) 0.75180(9) 0.0374(4) Uani 1 1 d . . . . .
H72A H 0.795955 0.185683 0.777341 0.045 Uiso 1 1 calc R U . . .
C73 C 0.92997(17) 0.22528(11) 0.76091(9) 0.0380(4) Uani 1 1 d . . . . .
H73A H 0.969069 0.201580 0.793029 0.046 Uiso 1 1 calc R U . . .
C74 C 0.97618(14) 0.26923(10) 0.72362(9) 0.0319(4) Uani 1 1 d . . . . .
H74A H 1.046769 0.273977 0.730509 0.038 Uiso 1 1 calc R U . . .
N80 N 0.55255(19) 0.33318(13) 0.61051(11) 0.0602(6) Uani 1 1 d . . . . .
C81 C 0.5884(2) 0.36725(17) 0.57887(15) 0.0628(7) Uani 1 1 d . . . . .
C82 C 0.6360(4) 0.4081(4) 0.5362(4) 0.194(4) Uani 1 1 d . . . . .
H82A H 0.585122 0.427525 0.505471 0.291 Uiso 1 1 calc R U . . .
H82B H 0.681864 0.380484 0.515113 0.291 Uiso 1 1 calc R U . . .
H82C H 0.673574 0.444139 0.559032 0.291 Uiso 1 1 calc R U . . .
N90 N 0.4081(3) 0.3750(2) 0.44963(15) 0.0953(11) Uani 1 1 d . . . . .
C91 C 0.3293(3) 0.39582(17) 0.44939(13) 0.0633(7) Uani 1 1 d . . . . .
C92 C 0.2288(3) 0.42191(18) 0.44952(15) 0.0717(8) Uani 1 1 d . . . . .
H92A H 0.215567 0.455299 0.416494 0.108 Uiso 1 1 calc R U . . .
H92B H 0.222349 0.442866 0.489696 0.108 Uiso 1 1 calc R U . . .
H92C H 0.180508 0.385200 0.442458 0.108 Uiso 1 1 calc R U . . .

loop_
_atom_site_aniso_label
_atom_site_aniso_U_11
_atom_site_aniso_U_22
_atom_site_aniso_U_33
_atom_site_aniso_U_23
_atom_site_aniso_U_13
_atom_site_aniso_U_12
Ni1 0.01811(18) 0.01943(19) 0.01808(18) -0.00073(14) 0.00148(13) -0.00100(14)
N1 0.0208(7) 0.0263(7) 0.0213(6) 0.0000(5) 0.0004(5) 0.0005(5)
C2 0.0234(8) 0.0226(8) 0.0248(8) -0.0009(6) -0.0001(6) 0.0012(6)
P3 0.01983(19) 0.0209(2) 0.02138(18) 0.00059(14) 0.00070(14) 0.00024(15)
O3 0.0213(6) 0.0206(6) 0.0254(5) 0.0008(4) 0.0004(4) 0.0004(4)
C4 0.0227(8) 0.0227(8) 0.0269(8) 0.0003(6) 0.0025(6) -0.0023(6)
P5 0.01817(19) 0.0219(2) 0.02056(18) -0.00031(14) 0.00211(14) -0.00166(15)
O5 0.0202(5) 0.0255(6) 0.0224(5) -0.0016(4) 0.0023(4) -0.0046(5)
C6 0.0231(8) 0.0242(8) 0.0215(7) -0.0026(6) 0.0009(6) -0.0018(6)
P7 0.0224(2) 0.0225(2) 0.01978(18) -0.00216(14) 0.00235(14) 0.00021(15)
O7 0.0261(6) 0.0239(6) 0.0200(5) -0.0020(4) 0.0020(4) 0.0009(5)
C8 0.0231(8) 0.0223(8) 0.0284(8) -0.0014(6) -0.0022(6) 0.0000(6)
C9 0.0272(9) 0.0435(11) 0.0300(9) 0.0002(8) 0.0009(7) 0.0039(8)
C10 0.0266(10) 0.0506(13) 0.0453(11) -0.0066(9) 0.0049(8) 0.0057(9)
C11 0.0253(10) 0.0458(12) 0.0580(13) 0.0023(10) -0.0037(9) 0.0111(9)
C12 0.0361(11) 0.0477(13) 0.0452(11) 0.0117(9) -0.0070(9) 0.0089(9)
C13 0.0304(10) 0.0388(11) 0.0336(9) 0.0064(8) 0.0005(7) 0.0045(8)
C14 0.0228(8) 0.0285(9) 0.0239(8) 0.0033(6) -0.0002(6) -0.0001(7)
C15 0.0313(9) 0.0332(10) 0.0253(8) 0.0012(7) 0.0031(7) -0.0017(7)
C16 0.0442(11) 0.0456(12) 0.0281(9) -0.0052(8) 0.0064(8) -0.0012(9)
C17 0.0487(13) 0.0584(14) 0.0293(10) 0.0058(9) 0.0112(9) -0.0078(11)
C18 0.0499(13) 0.0469(13) 0.0377(11) 0.0098(9) 0.0101(9) -0.0120(10)
C19 0.0392(10) 0.0316(10) 0.0348(10) 0.0036(7) 0.0052(8) -0.0046(8)
C20 0.0240(8) 0.0223(8) 0.0256(8) -0.0013(6) 0.0045(6) -0.0040(6)
C21 0.0286(9) 0.0330(10) 0.0276(8) -0.0001(7) 0.0039(7) 0.0000(7)
C22 0.0458(11) 0.0389(11) 0.0259(9) 0.0028(7) 0.0105(8) -0.0002(9)
C23 0.0386(11) 0.0457(12) 0.0383(10) 0.0013(9) 0.0198(8) -0.0018(9)
C24 0.0250(9) 0.0515(13) 0.0437(11) 0.0002(9) 0.0108(8) -0.0001(9)
C25 0.0270(9) 0.0404(11) 0.0304(9) 0.0011(7) 0.0044(7) 0.0002(8)
C26 0.0199(8) 0.0261(8) 0.0226(7) -0.0005(6) 0.0033(6) -0.0004(6)
C27 0.0279(9) 0.0267(9) 0.0277(8) -0.0024(7) 0.0012(7) -0.0010(7)
C28 0.0274(9) 0.0366(10) 0.0280(9) -0.0048(7) -0.0031(7) -0.0015(7)
C29 0.0287(9) 0.0373(10) 0.0264(8) 0.0014(7) -0.0023(7) 0.0053(8)
C30 0.0296(9) 0.0297(9) 0.0340(9) 0.0036(7) -0.0010(7) 0.0017(7)
C31 0.0224(8) 0.0285(9) 0.0282(8) -0.0007(7) 0.0003(6) -0.0011(7)
C32 0.0334(9) 0.0253(9) 0.0222(8) -0.0025(6) 0.0027(7) -0.0012(7)
C33 0.0373(11) 0.0460(12) 0.0261(9) 0.0031(8) 0.0027(7) 0.0059(9)
C34 0.0478(13) 0.0556(14) 0.0338(10) 0.0060(9) -0.0073(9) 0.0062(11)
C35 0.0701(17) 0.0708(18) 0.0236(10) 0.0039(10) -0.0043(10) 0.0106(14)
C36 0.0724(18) 0.094(2) 0.0239(10) 0.0049(11) 0.0156(10) 0.0155(16)
C37 0.0453(12) 0.0659(16) 0.0255(9) 0.0035(9) 0.0098(8) 0.0119(11)
C38 0.0255(8) 0.0292(9) 0.0250(8) 0.0001(6) 0.0042(6) 0.0005(7)
C39 0.0309(10) 0.0350(10) 0.0349(9) -0.0054(8) 0.0083(7) -0.0030(8)
C40 0.0276(10) 0.0463(13) 0.0508(12) -0.0050(9) 0.0091(8) -0.0090(9)
C41 0.0277(10) 0.0521(13) 0.0462(11) 0.0033(9) 0.0133(8) 0.0037(9)
C42 0.0364(11) 0.0374(11) 0.0439(11) -0.0012(8) 0.0141(8) 0.0086(9)
C43 0.0313(10) 0.0294(10) 0.0362(9) -0.0032(7) 0.0072(7) 0.0024(7)
B50 0.0277(10) 0.0273(10) 0.0269(9) -0.0035(7) 0.0026(7) 0.0000(8)
C51 0.0297(9) 0.0253(9) 0.0337(9) -0.0018(7) 0.0039(7) -0.0024(7)
C52 0.0351(10) 0.0419(11) 0.0363(10) 0.0015(8) 0.0069(8) 0.0005(9)
C53 0.0371(11) 0.0531(14) 0.0491(12) 0.0050(10) 0.0169(9) 0.0029(10)
C54 0.0280(10) 0.0466(13) 0.0593(13) 0.0049(10) 0.0048(9) -0.0043(9)
C55 0.0346(11) 0.0405(12) 0.0504(12) -0.0035(9) -0.0026(9) -0.0064(9)
C56 0.0311(10) 0.0334(10) 0.0386(10) -0.0072(8) 0.0033(8) -0.0032(8)
C57 0.0335(9) 0.0286(9) 0.0234(8) -0.0006(7) -0.0028(7) 0.0016(7)
C58 0.0409(11) 0.0305(10) 0.0398(10) -0.0032(8) 0.0051(8) -0.0016(8)
C59 0.0550(13) 0.0291(11) 0.0429(11) -0.0037(8) 0.0001(9) -0.0053(9)
C60 0.0605(14) 0.0302(10) 0.0368(10) -0.0061(8) -0.0050(9) 0.0118(10)
C61 0.0516(13) 0.0422(12) 0.0368(10) -0.0038(9) 0.0095(9) 0.0115(10)
C62 0.0425(11) 0.0325(10) 0.0311(9) -0.0009(7) 0.0064(8) 0.0029(8)
C63 0.0273(9) 0.0318(10) 0.0286(8) -0.0031(7) 0.0057(7) -0.0019(7)
C64 0.0526(13) 0.0376(11) 0.0301(9) -0.0001(8) 0.0039(9) 0.0010(9)
C65 0.0652(16) 0.0613(16) 0.0293(10) 0.0064(10) 0.0022(10) 0.0033(13)
C66 0.0510(13) 0.0756(18) 0.0236(9) -0.0072(10) 0.0033(8) -0.0096(12)
C67 0.0483(13) 0.0526(14) 0.0343(10) -0.0152(9) 0.0108(9) -0.0166(10)
C68 0.0401(11) 0.0366(11) 0.0318(9) -0.0057(8) 0.0075(8) -0.0059(8)
C69 0.0296(9) 0.0259(9) 0.0260(8) -0.0055(6) 0.0026(6) -0.0004(7)
C70 0.0302(9) 0.0342(10) 0.0276(8) -0.0053(7) 0.0010(7) -0.0003(7)
C71 0.0316(10) 0.0372(10) 0.0342(9) -0.0129(8) 0.0069(7) -0.0087(8)
C72 0.0484(12) 0.0316(10) 0.0339(10) -0.0032(8) 0.0111(8) -0.0121(9)
C73 0.0451(12) 0.0312(10) 0.0363(10) 0.0035(8) -0.0020(8) -0.0022(8)
C74 0.0282(9) 0.0289(9) 0.0376(10) 0.0006(7) 0.0001(7) -0.0002(7)
N80 0.0659(14) 0.0618(15) 0.0522(12) 0.0002(11) 0.0034(10) -0.0008(12)
C81 0.0452(14) 0.0646(18) 0.0765(18) 0.0136(15) -0.0025(13) -0.0070(13)
C82 0.086(3) 0.234(9) 0.259(9) 0.161(7) 0.012(4) -0.043(4)
N90 0.097(2) 0.112(3) 0.082(2) 0.0335(19) 0.0342(18) 0.021(2)
C91 0.078(2) 0.0638(18) 0.0496(14) 0.0127(12) 0.0120(13) 0.0039(16)
C92 0.075(2) 0.077(2) 0.0595(17) 0.0075(15) -0.0079(14) 0.0021(17)

loop_
_atom_type_symbol
_atom_type_description
_atom_type_scat_dispersion_real
_atom_type_scat_dispersion_imag
_atom_type_scat_source
C C 0.0181 0.0091 'International Tables Vol C Tables 4.2.6.8 and 6.1.1.4'
H H 0.0000 0.0000 'International Tables Vol C Tables 4.2.6.8 and 6.1.1.4'
B B 0.0090 0.0039 'International Tables Vol C Tables 4.2.6.8 and 6.1.1.4'
N N 0.0311 0.0180 'International Tables Vol C Tables 4.2.6.8 and 6.1.1.4'
Ni Ni -3.0029 0.5091 'International Tables Vol C Tables 4.2.6.8 and 6.1.1.4'
O O 0.0492 0.0322 'International Tables Vol C Tables 4.2.6.8 and 6.1.1.4'
P P 0.2955 0.4335 'International Tables Vol C Tables 4.2.6.8 and 6.1.1.4'

loop_
_geom_angle_atom_site_label_1
_geom_angle_atom_site_label_2
_geom_angle_atom_site_label_3
_geom_angle
_geom_angle_site_symmetry_1
_geom_angle_site_symmetry_3
O5 Ni1 O5 180.0 . 3_656
O5 Ni1 O3 89.63(5) . 3_656
O5 Ni1 O3 90.37(5) 3_656 3_656
O5 Ni1 O3 90.37(5) . .
O5 Ni1 O3 89.63(5) 3_656 .
O3 Ni1 O3 180.0 3_656 .
O5 Ni1 O7 91.32(5) . .
O5 Ni1 O7 88.68(5) 3_656 .
O3 Ni1 O7 90.00(5) 3_656 .
O3 Ni1 O7 90.00(5) . .
O5 Ni1 O7 88.68(5) . 3_656
O5 Ni1 O7 91.32(5) 3_656 3_656
O3 Ni1 O7 90.00(5) 3_656 3_656
O3 Ni1 O7 90.00(5) . 3_656
O7 Ni1 O7 180.00(2) . 3_656
C6 N1 C4 118.36(14) . .
C6 N1 C2 118.25(13) . .
C4 N1 C2 118.61(14) . .
N1 C2 P3 111.45(12) . .
O3 P3 C8 111.73(8) . .
O3 P3 C14 113.64(8) . .
C8 P3 C14 105.66(8) . .
O3 P3 C2 111.25(7) . .
C8 P3 C2 104.52(8) . .
C14 P3 C2 109.53(8) . .
P3 O3 Ni1 144.24(7) . .
N1 C4 P5 111.42(12) . .
O5 P5 C26 113.78(7) . .
O5 P5 C20 110.08(7) . .
C26 P5 C20 106.14(8) . .
O5 P5 C4 111.10(7) . .
C26 P5 C4 109.25(8) . .
C20 P5 C4 106.10(8) . .
P5 O5 Ni1 145.05(7) . .
N1 C6 P7 113.07(11) . .
O7 P7 C38 114.15(8) . .
O7 P7 C32 111.48(8) . .
C38 P7 C32 105.87(8) . .
O7 P7 C6 111.51(7) . .
C38 P7 C6 109.79(8) . .
C32 P7 C6 103.36(8) . .
P7 O7 Ni1 143.30(7) . .
C13 C8 C9 119.35(17) . .
C13 C8 P3 122.61(14) . .
C9 C8 P3 118.04(13) . .
C10 C9 C8 120.26(18) . .
C11 C10 C9 120.2(2) . .
C10 C11 C12 120.11(19) . .
C11 C12 C13 120.11(19) . .
C12 C13 C8 119.93(19) . .
C15 C14 C19 120.17(17) . .
C15 C14 P3 117.25(14) . .
C19 C14 P3 122.36(14) . .
C14 C15 C16 119.66(19) . .
C17 C16 C15 120.1(2) . .
C16 C17 C18 120.33(19) . .
C17 C18 C19 120.5(2) . .
C18 C19 C14 119.2(2) . .
C25 C20 C21 119.72(16) . .
C25 C20 P5 122.97(13) . .
C21 C20 P5 117.27(13) . .
C22 C21 C20 119.96(18) . .
C23 C22 C21 120.04(18) . .
C22 C23 C24 120.46(18) . .
C23 C24 C25 119.98(19) . .
C20 C25 C24 119.84(18) . .
C31 C26 C27 119.93(16) . .
C31 C26 P5 117.77(13) . .
C27 C26 P5 122.10(14) . .
C28 C27 C26 119.60(17) . .
C27 C28 C29 120.49(17) . .
C28 C29 C30 120.11(17) . .
C29 C30 C31 119.90(18) . .
C26 C31 C30 119.96(17) . .
C37 C32 C33 119.24(17) . .
C37 C32 P7 122.92(15) . .
C33 C32 P7 117.84(14) . .
C32 C33 C34 120.9(2) . .
C35 C34 C33 119.3(2) . .
C34 C35 C36 120.3(2) . .
C35 C36 C37 120.3(2) . .
C32 C37 C36 119.9(2) . .
C39 C38 C43 119.93(17) . .
C39 C38 P7 117.59(14) . .
C43 C38 P7 122.29(15) . .
C40 C39 C38 119.67(19) . .
C41 C40 C39 120.1(2) . .
C42 C41 C40 120.26(19) . .
C41 C42 C43 120.0(2) . .
C42 C43 C38 119.96(19) . .
C69 B50 C51 111.83(15) . .
C69 B50 C63 109.04(15) . .
C51 B50 C63 109.95(14) . .
C69 B50 C57 109.08(14) . .
C51 B50 C57 107.06(15) . .
C63 B50 C57 109.85(15) . .
C52 C51 C56 114.86(18) . .
C52 C51 B50 124.41(17) . .
C56 C51 B50 120.70(16) . .
C53 C52 C51 122.6(2) . .
C54 C53 C52 120.5(2) . .
C53 C54 C55 118.9(2) . .
C56 C55 C54 119.9(2) . .
C55 C56 C51 123.25(19) . .
C62 C57 C58 114.81(18) . .
C62 C57 B50 124.94(17) . .
C58 C57 B50 120.26(17) . .
C59 C58 C57 123.4(2) . .
C58 C59 C60 119.7(2) . .
C61 C60 C59 118.9(2) . .
C60 C61 C62 120.5(2) . .
C61 C62 C57 122.8(2) . .
C68 C63 C64 115.14(18) . .
C68 C63 B50 121.11(17) . .
C64 C63 B50 123.72(18) . .
C65 C64 C63 122.6(2) . .
C66 C65 C64 120.1(2) . .
C67 C66 C65 119.1(2) . .
C66 C67 C68 120.3(2) . .
C67 C68 C63 122.8(2) . .
C74 C69 C70 114.82(17) . .
C74 C69 B50 125.01(17) . .
C70 C69 B50 120.00(16) . .
C71 C70 C69 122.69(18) . .
C72 C71 C70 120.60(18) . .
C71 C72 C73 118.38(18) . .
C72 C73 C74 120.73(19) . .
C73 C74 C69 122.76(18) . .
N80 C81 C82 176.9(5) . .
N90 C91 C92 179.5(4) . .

loop_
_geom_bond_atom_site_label_1
_geom_bond_atom_site_label_2
_geom_bond_distance
_geom_bond_site_symmetry_2
Ni1 O5 2.0451(11) .
Ni1 O5 2.0451(11) 3_656
Ni1 O3 2.0811(12) 3_656
Ni1 O3 2.0811(12) .
Ni1 O7 2.0846(11) .
Ni1 O7 2.0847(11) 3_656
N1 C6 1.441(2) .
N1 C4 1.444(2) .
N1 C2 1.447(2) .
C2 P3 1.8320(17) .
P3 O3 1.4952(12) .
P3 C8 1.8011(17) .
P3 C14 1.8016(17) .
C4 P5 1.8389(18) .
P5 O5 1.4957(12) .
P5 C26 1.7988(17) .
P5 C20 1.8029(17) .
C6 P7 1.8332(17) .
P7 O7 1.4959(12) .
P7 C38 1.8040(18) .
P7 C32 1.8123(17) .
C8 C13 1.392(3) .
C8 C9 1.398(3) .
C9 C10 1.384(3) .
C10 C11 1.378(3) .
C11 C12 1.388(3) .
C12 C13 1.391(3) .
C14 C15 1.389(3) .
C14 C19 1.403(3) .
C15 C16 1.394(3) .
C16 C17 1.381(3) .
C17 C18 1.383(4) .
C18 C19 1.388(3) .
C20 C25 1.390(3) .
C20 C21 1.396(3) .
C21 C22 1.389(3) .
C22 C23 1.378(3) .
C23 C24 1.384(3) .
C24 C25 1.393(3) .
C26 C31 1.392(3) .
C26 C27 1.402(2) .
C27 C28 1.386(3) .
C28 C29 1.386(3) .
C29 C30 1.391(3) .
C30 C31 1.393(3) .
C32 C37 1.387(3) .
C32 C33 1.388(3) .
C33 C34 1.389(3) .
C34 C35 1.380(4) .
C35 C36 1.381(4) .
C36 C37 1.390(3) .
C38 C39 1.393(3) .
C38 C43 1.396(3) .
C39 C40 1.390(3) .
C40 C41 1.388(3) .
C41 C42 1.384(3) .
C42 C43 1.387(3) .
B50 C69 1.641(3) .
B50 C51 1.647(3) .
B50 C63 1.649(3) .
B50 C57 1.655(3) .
C51 C52 1.396(3) .
C51 C56 1.411(3) .
C52 C53 1.396(3) .
C53 C54 1.382(4) .
C54 C55 1.386(3) .
C55 C56 1.384(3) .
C57 C62 1.394(3) .
C57 C58 1.400(3) .
C58 C59 1.387(3) .
C59 C60 1.388(3) .
C60 C61 1.375(4) .
C61 C62 1.394(3) .
C63 C68 1.399(3) .
C63 C64 1.403(3) .
C64 C65 1.396(3) .
C65 C66 1.386(4) .
C66 C67 1.374(4) .
C67 C68 1.395(3) .
C69 C74 1.399(3) .
C69 C70 1.409(3) .
C70 C71 1.389(3) .
C71 C72 1.381(3) .
C72 C73 1.383(3) .
C73 C74 1.389(3) .
N80 C81 1.115(4) .
C81 C82 1.439(5) .
N90 C91 1.140(4) .
C91 C92 1.451(5) .
